data_4505767
loop_
_publ_author_name
'Bond, Andrew D.'
'Feeder, Neil'
'Redman, James E.'
'Teat, Simon J.'
'Sanders, Jeremy K. M.'

_publ_section_title
;
 Molecular Conformation and Intermolecular Interactions in the Crystal
 Structures of Free-Base 5,15-Diarylporphyrins
;
_journal_issue 1
_journal_name_full 'Crystal Growth &amp; Design'
_journal_page_first 27
_journal_paper_doi 10.1021/cg010029u
_journal_volume 2
_journal_year 2002
_chemical_formula_moiety 'C60 H78 N4 O2'
_chemical_formula_sum 'C60 H78 N4 O2'
_chemical_formula_weight 887.26
_chemical_name_systematic
; 
 5,15-bis(3-hydroxyphenyl)-2,8,12,18-tetrahexyl-3,7,13,17-tetramethylporphyrin
;
_space_group_IT_number 2
_symmetry_cell_setting triclinic
_symmetry_space_group_name_Hall '-P 1'
_symmetry_space_group_name_H-M 'P -1'
_atom_sites_solution_hydrogens geom
_atom_sites_solution_primary direct
_atom_sites_solution_secondary difmap
_cell_angle_alpha 92.80(1)
_cell_angle_beta 104.13(2)
_cell_angle_gamma 72.38(1)
_cell_formula_units_Z 1
_cell_length_a 10.053(2)
_cell_length_b 14.640(3)
_cell_length_c 9.551(2)
_cell_measurement_reflns_used 4925
_cell_measurement_temperature 180(2)
_cell_measurement_theta_max 23.68
_cell_measurement_theta_min 3.52
_cell_volume 1298.7(5)
_computing_cell_refinement 'R-Axis PROCESS (MSC, 1995)'
_computing_data_collection 'R-Axis PROCESS (MSC, 1995)'
_computing_data_reduction 'R-Axis PROCESS (MSC, 1995)'
_computing_molecular_graphics 'XP (Sheldrick, 1993)'
_computing_publication_material 'SHELXL-97 (Sheldrick, 1997)'
_computing_structure_refinement 'SHELXL-97 (Sheldrick, 1997)'
_computing_structure_solution 'SIR-92 (Altomare et al, 1994)'
_diffrn_ambient_temperature 180(2)
_diffrn_measured_fraction_theta_full 0.754
_diffrn_measured_fraction_theta_max 0.754
_diffrn_measurement_device_type 'Rigaku R-AXIS IIc'
_diffrn_measurement_method '/f scans'
_diffrn_radiation_monochromator graphite
_diffrn_radiation_source 'Rotating anode'
_diffrn_radiation_type MoK\a
_diffrn_radiation_wavelength 0.7107
_diffrn_reflns_av_R_equivalents 0.0654
_diffrn_reflns_av_sigmaI/netI 0.1063
_diffrn_reflns_limit_h_max 11
_diffrn_reflns_limit_h_min -11
_diffrn_reflns_limit_k_max 16
_diffrn_reflns_limit_k_min -16
_diffrn_reflns_limit_l_max 10
_diffrn_reflns_limit_l_min -10
_diffrn_reflns_number 4925
_diffrn_reflns_theta_full 23.68
_diffrn_reflns_theta_max 23.68
_diffrn_reflns_theta_min 3.52
_diffrn_standards_number 0
_exptl_absorpt_coefficient_mu 0.068
_exptl_absorpt_correction_type none
_exptl_crystal_colour red
_exptl_crystal_density_diffrn 1.134
_exptl_crystal_density_method 'not measured'
_exptl_crystal_description plate
_exptl_crystal_F_000 482
_exptl_crystal_size_max 0.20
_exptl_crystal_size_mid 0.20
_exptl_crystal_size_min 0.08
_refine_diff_density_max 0.454
_refine_diff_density_min -0.239
_refine_diff_density_rms 0.061
_refine_ls_extinction_coef 0.050(4)
_refine_ls_extinction_expression Fc^*^=kFc[1+0.001xFc^2^\l^3^/sin(2\q)]^-1/4^
_refine_ls_extinction_method SHELXL
_refine_ls_goodness_of_fit_ref 1.260
_refine_ls_hydrogen_treatment mixed
_refine_ls_matrix_type full
_refine_ls_number_parameters 303
_refine_ls_number_reflns 2967
_refine_ls_number_restraints 0
_refine_ls_restrained_S_all 1.260
_refine_ls_R_factor_all 0.1536
_refine_ls_R_factor_gt 0.1231
_refine_ls_shift/su_max 0.002
_refine_ls_shift/su_mean 0.000
_refine_ls_structure_factor_coef Fsqd
_refine_ls_weighting_details 'calc w=1/[\s^2^(Fo^2^)+(0.0420P)^2^+3.2869P] where P=(Fo^2^+2Fc^2^)/3'
_refine_ls_weighting_scheme calc
_refine_ls_wR_factor_gt 0.2125
_refine_ls_wR_factor_ref 0.2288
_reflns_number_gt 2378
_reflns_number_total 2967
_reflns_threshold_expression >2sigma(I)
_cod_data_source_file cg010029u.cif
_cod_data_source_block js9802
_cod_original_cell_volume 1298.72(5)
_cod_original_sg_symbol_H-M P-1
_cod_database_code 4505767

loop_
_symmetry_equiv_pos_as_xyz
'x, y, z'
'-x, -y, -z'

loop_
_atom_site_label
_atom_site_type_symbol
_atom_site_fract_x
_atom_site_fract_y
_atom_site_fract_z
_atom_site_U_iso_or_equiv
_atom_site_adp_type
_atom_site_occupancy
_atom_site_symmetry_multiplicity
_atom_site_calc_flag
_atom_site_refinement_flags
O1 O 0.2573(6) 1.0908(4) 0.7887(5) 0.0479(15) Uani 1 1 d .
H1 H 0.3279 1.0409 0.7986 0.057 Uiso 1 1 calc R
N1 N 0.5163(5) 1.0919(4) 0.1689(5) 0.0244(13) Uani 1 1 d .
N2 N 0.3384(6) 0.9783(4) 0.0926(5) 0.0283(14) Uani 1 1 d .
H2 H 0.4090 0.9914 0.0669 0.034 Uiso 1 1 calc R
C1 C 0.6133(7) 1.1421(4) 0.1849(7) 0.0240(15) Uani 1 1 d .
C2 C 0.6041(7) 1.2055(4) 0.3070(7) 0.0251(16) Uani 1 1 d .
C3 C 0.5050(7) 1.1910(5) 0.3683(7) 0.0275(16) Uani 1 1 d .
C4 C 0.4457(7) 1.1211(4) 0.2771(7) 0.0235(15) Uani 1 1 d .
C5 C 0.3328(7) 1.0862(5) 0.2963(7) 0.0288(17) Uani 1 1 d .
C10 C 0.2927(7) 0.8632(5) -0.0975(7) 0.0276(17) Uani 1 1 d .
H10 H 0.2330 0.8229 -0.1262 0.033 Uiso 1 1 calc R
C9 C 0.2694(7) 0.9158(5) 0.0230(7) 0.0274(16) Uani 1 1 d .
C8 C 0.1651(7) 0.9131(5) 0.1026(7) 0.0276(16) Uani 1 1 d .
C7 C 0.1732(7) 0.9738(5) 0.2160(7) 0.0281(17) Uani 1 1 d .
C6 C 0.2838(7) 1.0184(4) 0.2084(7) 0.0258(16) Uani 1 1 d .
C11 C 0.4713(8) 1.2359(5) 0.5060(8) 0.041(2) Uani 1 1 d .
H11A H 0.4960 1.1857 0.5803 0.049 Uiso 1 1 calc R
H11B H 0.3685 1.2708 0.4881 0.049 Uiso 1 1 calc R
H11C H 0.5274 1.2805 0.5392 0.049 Uiso 1 1 calc R
C12 C 0.0815(8) 0.9904(5) 0.3237(8) 0.040(2) Uani 1 1 d .
H12A H 0.1413 0.9630 0.4181 0.048 Uiso 1 1 calc R
H12B H 0.0056 0.9596 0.2912 0.048 Uiso 1 1 calc R
H12C H 0.0377 1.0594 0.3317 0.048 Uiso 1 1 calc R
C13 C 0.2557(7) 1.1292(5) 0.4108(7) 0.0277(16) Uani 1 1 d .
C14 C 0.1428(7) 1.2145(5) 0.3801(7) 0.0317(17) Uani 1 1 d .
H14 H 0.1144 1.2439 0.2866 0.038 Uiso 1 1 calc R
C15 C 0.0718(8) 1.2567(5) 0.4860(8) 0.0358(18) Uani 1 1 d .
H15 H -0.0045 1.3150 0.4647 0.043 Uiso 1 1 calc R
C16 C 0.1116(7) 1.2142(5) 0.6216(8) 0.0333(18) Uani 1 1 d .
H16 H 0.0641 1.2433 0.6944 0.040 Uiso 1 1 calc R
C17 C 0.2230(7) 1.1274(5) 0.6510(7) 0.0310(17) Uani 1 1 d .
C18 C 0.2975(7) 1.0852(5) 0.5485(7) 0.0274(16) Uani 1 1 d .
H18 H 0.3753 1.0278 0.5710 0.033 Uiso 1 1 calc R
C19 C 0.6905(8) 1.2754(5) 0.3487(8) 0.0363(18) Uani 1 1 d .
H19A H 0.7876 1.2463 0.3316 0.044 Uiso 1 1 calc R
H19B H 0.7018 1.2881 0.4530 0.044 Uiso 1 1 calc R
C20 C 0.6184(8) 1.3701(5) 0.2623(9) 0.047(2) Uani 1 1 d .
H20A H 0.5977 1.3555 0.1584 0.057 Uiso 1 1 calc R
H20B H 0.5250 1.4009 0.2868 0.057 Uiso 1 1 calc R
C21 C 0.7027(8) 1.4420(5) 0.2851(8) 0.043(2) Uani 1 1 d .
H21A H 0.7956 1.4123 0.2591 0.051 Uiso 1 1 calc R
H21B H 0.7239 1.4571 0.3889 0.051 Uiso 1 1 calc R
C22 C 0.6250(8) 1.5351(5) 0.1975(9) 0.047(2) Uani 1 1 d .
H22A H 0.5952 1.5195 0.0948 0.056 Uiso 1 1 calc R
H22B H 0.5368 1.5679 0.2304 0.056 Uiso 1 1 calc R
C23 C 0.7132(9) 1.6034(5) 0.2082(9) 0.048(2) Uani 1 1 d .
H23A H 0.8040 1.5697 0.1805 0.058 Uiso 1 1 calc R
H23B H 0.7381 1.6224 0.3099 0.058 Uiso 1 1 calc R
C24 C 0.6352(10) 1.6941(6) 0.1120(10) 0.066(3) Uani 1 1 d .
H24A H 0.6949 1.7373 0.1282 0.079 Uiso 1 1 calc R
H24B H 0.5432 1.7264 0.1360 0.079 Uiso 1 1 calc R
H24C H 0.6177 1.6763 0.0103 0.079 Uiso 1 1 calc R
C25 C 0.0722(7) 0.8475(5) 0.0629(8) 0.0312(17) Uani 1 1 d .
H25A H 0.0385 0.8474 -0.0435 0.037 Uiso 1 1 calc R
H25B H -0.0133 0.8721 0.1034 0.037 Uiso 1 1 calc R
C26 C 0.1548(8) 0.7437(5) 0.1205(8) 0.0391(19) Uani 1 1 d .
H26A H 0.2513 0.7246 0.1002 0.047 Uiso 1 1 calc R
H26B H 0.1676 0.7410 0.2265 0.047 Uiso 1 1 calc R
C27 C 0.0743(9) 0.6733(5) 0.0503(8) 0.043(2) Uani 1 1 d .
H27A H 0.0634 0.6756 -0.0554 0.052 Uiso 1 1 calc R
H27B H -0.0233 0.6940 0.0682 0.052 Uiso 1 1 calc R
C28 C 0.1502(10) 0.5684(6) 0.1068(10) 0.058(2) Uani 1 1 d .
H28A H 0.1026 0.5259 0.0440 0.070 Uiso 1 1 calc R
H28B H 0.2512 0.5502 0.0987 0.070 Uiso 1 1 calc R
C29 C 0.1494(11) 0.5519(6) 0.2570(10) 0.062(3) Uani 1 1 d .
H29A H 0.0534 0.5867 0.2727 0.074 Uiso 1 1 calc R
H29B H 0.2206 0.5785 0.3224 0.074 Uiso 1 1 calc R
C30 C 0.1846(11) 0.4460(6) 0.2961(12) 0.077(3) Uani 1 1 d .
H30A H 0.2853 0.4130 0.2966 0.092 Uiso 1 1 calc R
H30B H 0.1220 0.4172 0.2248 0.092 Uiso 1 1 calc R
H30C H 0.1691 0.4397 0.3922 0.092 Uiso 1 1 calc R

loop_
_atom_site_aniso_label
_atom_site_aniso_U_11
_atom_site_aniso_U_22
_atom_site_aniso_U_33
_atom_site_aniso_U_23
_atom_site_aniso_U_13
_atom_site_aniso_U_12
O1 0.056(3) 0.041(3) 0.042(3) 0.002(3) 0.013(3) -0.006(3)
N1 0.031(3) 0.024(3) 0.025(3) 0.001(2) 0.011(3) -0.015(3)
N2 0.036(3) 0.029(3) 0.026(3) 0.000(3) 0.010(3) -0.016(3)
C1 0.029(4) 0.018(4) 0.027(4) 0.001(3) 0.008(3) -0.009(3)
C2 0.029(4) 0.020(4) 0.030(4) 0.002(3) 0.007(3) -0.011(3)
C3 0.032(4) 0.025(4) 0.023(4) -0.002(3) 0.004(3) -0.007(3)
C4 0.027(4) 0.021(4) 0.021(4) 0.003(3) 0.006(3) -0.005(3)
C5 0.041(4) 0.022(4) 0.020(4) 0.009(3) 0.004(3) -0.006(3)
C10 0.029(4) 0.025(4) 0.031(4) -0.002(3) 0.005(3) -0.015(3)
C9 0.030(4) 0.023(4) 0.032(4) 0.004(3) 0.004(3) -0.013(3)
C8 0.027(4) 0.024(4) 0.034(4) 0.004(3) 0.006(3) -0.012(3)
C7 0.026(4) 0.028(4) 0.029(4) 0.006(3) 0.009(3) -0.005(3)
C6 0.034(4) 0.019(4) 0.028(4) 0.005(3) 0.013(3) -0.008(3)
C11 0.048(5) 0.048(5) 0.034(4) -0.013(4) 0.013(4) -0.024(4)
C12 0.055(5) 0.043(5) 0.038(4) -0.007(4) 0.021(4) -0.030(4)
C13 0.028(4) 0.024(4) 0.033(4) -0.005(3) 0.011(3) -0.008(3)
C14 0.035(4) 0.026(4) 0.031(4) 0.001(3) 0.007(3) -0.005(3)
C15 0.038(4) 0.029(4) 0.038(5) 0.003(4) 0.012(4) -0.005(4)
C16 0.033(4) 0.036(4) 0.036(4) -0.014(4) 0.021(4) -0.011(4)
C17 0.036(4) 0.037(5) 0.026(4) 0.001(3) 0.009(3) -0.018(4)
C18 0.028(4) 0.030(4) 0.026(4) 0.002(3) 0.009(3) -0.007(3)
C19 0.044(5) 0.038(5) 0.030(4) -0.002(3) 0.008(4) -0.018(4)
C20 0.041(5) 0.040(5) 0.061(6) -0.003(4) 0.008(4) -0.017(4)
C21 0.043(5) 0.040(5) 0.043(5) -0.006(4) -0.001(4) -0.020(4)
C22 0.049(5) 0.036(5) 0.056(5) 0.003(4) 0.003(4) -0.020(4)
C23 0.058(5) 0.041(5) 0.043(5) 0.000(4) 0.000(4) -0.020(4)
C24 0.079(7) 0.054(6) 0.062(6) 0.015(5) -0.009(5) -0.034(5)
C25 0.037(4) 0.030(4) 0.035(4) -0.006(3) 0.015(4) -0.019(4)
C26 0.051(5) 0.033(4) 0.044(5) -0.002(4) 0.014(4) -0.027(4)
C27 0.056(5) 0.036(5) 0.039(5) -0.005(4) 0.016(4) -0.014(4)
C28 0.073(6) 0.048(6) 0.059(6) -0.003(4) 0.018(5) -0.024(5)
C29 0.084(7) 0.036(5) 0.070(7) 0.003(4) 0.021(6) -0.021(5)
C30 0.082(7) 0.051(6) 0.102(8) 0.016(6) 0.018(6) -0.029(6)

loop_
_atom_type_symbol
_atom_type_description
_atom_type_scat_dispersion_real
_atom_type_scat_dispersion_imag
_atom_type_scat_source
C C 0.0033 0.0016 'International Tables Vol C Tables 4.2.6.8 and 6.1.1.4'
H H 0.0000 0.0000 'International Tables Vol C Tables 4.2.6.8 and 6.1.1.4'
N N 0.0061 0.0033 'International Tables Vol C Tables 4.2.6.8 and 6.1.1.4'
O O 0.0106 0.0060 'International Tables Vol C Tables 4.2.6.8 and 6.1.1.4'

loop_
_geom_angle_atom_site_label_1
_geom_angle_atom_site_label_2
_geom_angle_atom_site_label_3
_geom_angle
_geom_angle_site_symmetry_1
_geom_angle_site_symmetry_3
C17 O1 H1 109.5 . .
C1 N1 C4 105.8(5) . .
C9 N2 C6 111.7(5) . .
C9 N2 H2 124.1 . .
C6 N2 H2 124.1 . .
N1 C1 C10 126.1(6) . 2_675
N1 C1 C2 110.6(5) . .
C10 C1 C2 123.3(5) 2_675 .
C3 C2 C1 107.4(5) . .
C3 C2 C19 128.6(6) . .
C1 C2 C19 124.0(6) . .
C2 C3 C4 105.8(6) . .
C2 C3 C11 124.7(6) . .
C4 C3 C11 129.4(6) . .
N1 C4 C5 123.3(5) . .
N1 C4 C3 110.2(5) . .
C5 C4 C3 126.4(6) . .
C6 C5 C4 123.7(6) . .
C6 C5 C13 117.7(6) . .
C4 C5 C13 118.5(5) . .
C9 C10 C1 132.4(6) . 2_675
C9 C10 H10 113.8 . .
C1 C10 H10 113.8 2_675 .
N2 C9 C10 128.4(6) . .
N2 C9 C8 106.1(6) . .
C10 C9 C8 125.5(6) . .
C7 C8 C9 109.2(5) . .
C7 C8 C25 128.8(6) . .
C9 C8 C25 121.9(6) . .
C8 C7 C6 106.9(6) . .
C8 C7 C12 124.9(6) . .
C6 C7 C12 128.3(6) . .
N2 C6 C5 123.6(6) . .
N2 C6 C7 106.1(5) . .
C5 C6 C7 130.3(6) . .
C3 C11 H11A 109.5 . .
C3 C11 H11B 109.5 . .
H11A C11 H11B 109.5 . .
C3 C11 H11C 109.5 . .
H11A C11 H11C 109.5 . .
H11B C11 H11C 109.5 . .
C7 C12 H12A 109.5 . .
C7 C12 H12B 109.5 . .
H12A C12 H12B 109.5 . .
C7 C12 H12C 109.5 . .
H12A C12 H12C 109.5 . .
H12B C12 H12C 109.5 . .
C14 C13 C18 120.1(6) . .
C14 C13 C5 119.4(6) . .
C18 C13 C5 120.6(6) . .
C15 C14 C13 120.2(7) . .
C15 C14 H14 119.9 . .
C13 C14 H14 119.9 . .
C16 C15 C14 120.3(7) . .
C16 C15 H15 119.9 . .
C14 C15 H15 119.9 . .
C15 C16 C17 119.3(6) . .
C15 C16 H16 120.4 . .
C17 C16 H16 120.4 . .
O1 C17 C18 122.8(7) . .
O1 C17 C16 115.5(6) . .
C18 C17 C16 121.5(6) . .
C17 C18 C13 118.6(6) . .
C17 C18 H18 120.7 . .
C13 C18 H18 120.7 . .
C2 C19 C20 111.8(6) . .
C2 C19 H19A 109.2 . .
C20 C19 H19A 109.2 . .
C2 C19 H19B 109.2 . .
C20 C19 H19B 109.2 . .
H19A C19 H19B 107.9 . .
C21 C20 C19 116.3(6) . .
C21 C20 H20A 108.2 . .
C19 C20 H20A 108.2 . .
C21 C20 H20B 108.2 . .
C19 C20 H20B 108.2 . .
H20A C20 H20B 107.4 . .
C20 C21 C22 113.9(6) . .
C20 C21 H21A 108.8 . .
C22 C21 H21A 108.8 . .
C20 C21 H21B 108.8 . .
C22 C21 H21B 108.8 . .
H21A C21 H21B 107.7 . .
C23 C22 C21 114.4(6) . .
C23 C22 H22A 108.7 . .
C21 C22 H22A 108.7 . .
C23 C22 H22B 108.7 . .
C21 C22 H22B 108.7 . .
H22A C22 H22B 107.6 . .
C22 C23 C24 113.2(7) . .
C22 C23 H23A 108.9 . .
C24 C23 H23A 108.9 . .
C22 C23 H23B 108.9 . .
C24 C23 H23B 108.9 . .
H23A C23 H23B 107.7 . .
C23 C24 H24A 109.5 . .
C23 C24 H24B 109.5 . .
H24A C24 H24B 109.5 . .
C23 C24 H24C 109.5 . .
H24A C24 H24C 109.5 . .
H24B C24 H24C 109.5 . .
C8 C25 C26 111.8(5) . .
C8 C25 H25A 109.3 . .
C26 C25 H25A 109.3 . .
C8 C25 H25B 109.3 . .
C26 C25 H25B 109.3 . .
H25A C25 H25B 107.9 . .
C27 C26 C25 111.4(6) . .
C27 C26 H26A 109.4 . .
C25 C26 H26A 109.4 . .
C27 C26 H26B 109.4 . .
C25 C26 H26B 109.4 . .
H26A C26 H26B 108.0 . .
C26 C27 C28 113.6(6) . .
C26 C27 H27A 108.8 . .
C28 C27 H27A 108.8 . .
C26 C27 H27B 108.8 . .
C28 C27 H27B 108.8 . .
H27A C27 H27B 107.7 . .
C29 C28 C27 114.3(7) . .
C29 C28 H28A 108.7 . .
C27 C28 H28A 108.7 . .
C29 C28 H28B 108.7 . .
C27 C28 H28B 108.7 . .
H28A C28 H28B 107.6 . .
C28 C29 C30 113.0(8) . .
C28 C29 H29A 109.0 . .
C30 C29 H29A 109.0 . .
C28 C29 H29B 109.0 . .
C30 C29 H29B 109.0 . .
H29A C29 H29B 107.8 . .
C29 C30 H30A 109.5 . .
C29 C30 H30B 109.5 . .
H30A C30 H30B 109.5 . .
C29 C30 H30C 109.5 . .
H30A C30 H30C 109.5 . .
H30B C30 H30C 109.5 . .

loop_
_geom_bond_atom_site_label_1
_geom_bond_atom_site_label_2
_geom_bond_distance
_geom_bond_site_symmetry_2
O1 C17 1.368(8) .
O1 H1 0.8400 .
N1 C1 1.366(7) .
N1 C4 1.373(8) .
N2 C9 1.364(8) .
N2 C6 1.381(8) .
N2 H2 0.8800 .
C1 C10 1.389(9) 2_675
C1 C2 1.458(8) .
C2 C3 1.343(9) .
C2 C19 1.514(8) .
C3 C4 1.479(8) .
C3 C11 1.509(9) .
C4 C5 1.429(9) .
C5 C6 1.395(9) .
C5 C13 1.498(9) .
C10 C9 1.382(9) .
C10 C1 1.389(9) 2_675
C10 H10 0.9500 .
C9 C8 1.448(9) .
C8 C7 1.370(9) .
C8 C25 1.507(8) .
C7 C6 1.468(9) .
C7 C12 1.506(9) .
C11 H11A 0.9800 .
C11 H11B 0.9800 .
C11 H11C 0.9800 .
C12 H12A 0.9800 .
C12 H12B 0.9800 .
C12 H12C 0.9800 .
C13 C14 1.396(9) .
C13 C18 1.404(9) .
C14 C15 1.393(9) .
C14 H14 0.9500 .
C15 C16 1.378(10) .
C15 H15 0.9500 .
C16 C17 1.402(9) .
C16 H16 0.9500 .
C17 C18 1.386(9) .
C18 H18 0.9500 .
C19 C20 1.530(10) .
C19 H19A 0.9900 .
C19 H19B 0.9900 .
C20 C21 1.517(9) .
C20 H20A 0.9900 .
C20 H20B 0.9900 .
C21 C22 1.521(10) .
C21 H21A 0.9900 .
C21 H21B 0.9900 .
C22 C23 1.509(10) .
C22 H22A 0.9900 .
C22 H22B 0.9900 .
C23 C24 1.536(11) .
C23 H23A 0.9900 .
C23 H23B 0.9900 .
C24 H24A 0.9800 .
C24 H24B 0.9800 .
C24 H24C 0.9800 .
C25 C26 1.548(9) .
C25 H25A 0.9900 .
C25 H25B 0.9900 .
C26 C27 1.529(9) .
C26 H26A 0.9900 .
C26 H26B 0.9900 .
C27 C28 1.549(11) .
C27 H27A 0.9900 .
C27 H27B 0.9900 .
C28 C29 1.470(11) .
C28 H28A 0.9900 .
C28 H28B 0.9900 .
C29 C30 1.526(11) .
C29 H29A 0.9900 .
C29 H29B 0.9900 .
C30 H30A 0.9800 .
C30 H30B 0.9800 .
C30 H30C 0.9800 .

loop_
_geom_torsion_atom_site_label_1
_geom_torsion_atom_site_label_2
_geom_torsion_atom_site_label_3
_geom_torsion_atom_site_label_4
_geom_torsion
_geom_torsion_site_symmetry_1
_geom_torsion_site_symmetry_4
C4 N1 C1 C10 -179.0(6) . 2_675
C4 N1 C1 C2 -0.1(7) . .
N1 C1 C2 C3 2.2(8) . .
C10 C1 C2 C3 -178.9(6) 2_675 .
N1 C1 C2 C19 -176.2(6) . .
C10 C1 C2 C19 2.8(10) 2_675 .
C1 C2 C3 C4 -3.2(7) . .
C19 C2 C3 C4 175.1(6) . .
C1 C2 C3 C11 174.4(7) . .
C19 C2 C3 C11 -7.4(12) . .
C1 N1 C4 C5 178.9(6) . .
C1 N1 C4 C3 -1.9(7) . .
C2 C3 C4 N1 3.3(7) . .
C11 C3 C4 N1 -174.1(7) . .
C2 C3 C4 C5 -177.5(6) . .
C11 C3 C4 C5 5.1(11) . .
N1 C4 C5 C6 0.6(10) . .
C3 C4 C5 C6 -178.4(6) . .
N1 C4 C5 C13 -175.1(6) . .
C3 C4 C5 C13 5.8(10) . .
C6 N2 C9 C10 179.2(7) . .
C6 N2 C9 C8 -1.8(7) . .
C1 C10 C9 N2 -1.4(13) 2_675 .
C1 C10 C9 C8 179.8(7) 2_675 .
N2 C9 C8 C7 0.4(8) . .
C10 C9 C8 C7 179.4(7) . .
N2 C9 C8 C25 -176.7(6) . .
C10 C9 C8 C25 2.3(11) . .
C9 C8 C7 C6 1.0(8) . .
C25 C8 C7 C6 177.9(6) . .
C9 C8 C7 C12 -180.0(7) . .
C25 C8 C7 C12 -3.1(12) . .
C9 N2 C6 C5 -178.6(6) . .
C9 N2 C6 C7 2.5(7) . .
C4 C5 C6 N2 -0.5(10) . .
C13 C5 C6 N2 175.3(6) . .
C4 C5 C6 C7 178.1(7) . .
C13 C5 C6 C7 -6.1(11) . .
C8 C7 C6 N2 -2.1(7) . .
C12 C7 C6 N2 179.0(7) . .
C8 C7 C6 C5 179.1(7) . .
C12 C7 C6 C5 0.1(12) . .
C6 C5 C13 C14 -92.6(8) . .
C4 C5 C13 C14 83.4(8) . .
C6 C5 C13 C18 88.5(8) . .
C4 C5 C13 C18 -95.5(8) . .
C18 C13 C14 C15 0.3(10) . .
C5 C13 C14 C15 -178.7(6) . .
C13 C14 C15 C16 -0.5(10) . .
C14 C15 C16 C17 -0.9(10) . .
C15 C16 C17 O1 179.0(6) . .
C15 C16 C17 C18 2.5(10) . .
O1 C17 C18 C13 -178.9(6) . .
C16 C17 C18 C13 -2.6(9) . .
C14 C13 C18 C17 1.1(9) . .
C5 C13 C18 C17 -179.9(6) . .
C3 C2 C19 C20 -93.6(9) . .
C1 C2 C19 C20 84.3(8) . .
C2 C19 C20 C21 -174.4(6) . .
C19 C20 C21 C22 -179.5(7) . .
C20 C21 C22 C23 -174.5(7) . .
C21 C22 C23 C24 176.7(7) . .
C7 C8 C25 C26 -96.8(8) . .
C9 C8 C25 C26 79.7(8) . .
C8 C25 C26 C27 -166.2(6) . .
C25 C26 C27 C28 -178.6(6) . .
C26 C27 C28 C29 69.2(10) . .
C27 C28 C29 C30 163.4(8) . .
